data_2207509
loop_
_publ_author_name
'Li, Fen-Fang'
'Xiao, Feng-Ping'
'Xu, Zhao-Bing'
'Jin, Long-Fei'
'Guo, Qian-Li'

_publ_section_title
;
 1-Propyl 5-nitrosalicylate
;
_journal_coeditor_code CV6598
_journal_issue 12
_journal_name_full 'Acta Crystallographica Section E'
_journal_page_first o3994
_journal_page_last o3995
_journal_paper_doi 10.1107/S1600536805035269
_journal_volume 61
_journal_year 2005
_chemical_formula_iupac 'C10 H11 N O5'
_chemical_formula_moiety 'C10 H11 N O5'
_chemical_formula_sum 'C10 H11 N O5'
_chemical_formula_weight 225.20
_chemical_name_systematic
;
1-propyl 5-nitrosalicylate
;
_space_group_IT_number 14
_symmetry_cell_setting monoclinic
_symmetry_space_group_name_Hall '-P 2ybc'
_symmetry_space_group_name_H-M 'P 1 21/c 1'
_atom_sites_solution_hydrogens geom
_atom_sites_solution_primary direct
_atom_sites_solution_secondary difmap
_audit_creation_method SHELXL97
_cell_angle_alpha 90.00
_cell_angle_beta 94.018(3)
_cell_angle_gamma 90.00
_cell_formula_units_Z 4
_cell_length_a 5.1084(8)
_cell_length_b 11.5966(18)
_cell_length_c 18.166(3)
_cell_measurement_reflns_used 626
_cell_measurement_temperature 292(2)
_cell_measurement_theta_max 19.62
_cell_measurement_theta_min 2.85
_cell_volume 1073.5(3)
_computing_cell_refinement SMART
_computing_data_collection 'SMART (Bruker, 2001)'
_computing_data_reduction 'SAINT-Plus (Bruker, 2001)'
_computing_molecular_graphics 'SHELXTL-NT (Bruker, 2001)'
_computing_publication_material SHELXTL-NT
_computing_structure_refinement 'SHELXL97 (Sheldrick, 1997)'
_computing_structure_solution 'SHELXS97 (Sheldrick, 1997)'
_diffrn_ambient_temperature 292(2)
_diffrn_measured_fraction_theta_full 0.994
_diffrn_measured_fraction_theta_max 0.994
_diffrn_measurement_device_type 'Bruker SMART CCD area-detector'
_diffrn_measurement_method '\f and \w'
_diffrn_radiation_monochromator graphite
_diffrn_radiation_source 'fine-focus sealed tube'
_diffrn_radiation_type MoK\a
_diffrn_radiation_wavelength 0.71073
_diffrn_reflns_av_R_equivalents 0.0458
_diffrn_reflns_av_sigmaI/netI 0.0675
_diffrn_reflns_limit_h_max 6
_diffrn_reflns_limit_h_min -6
_diffrn_reflns_limit_k_max 14
_diffrn_reflns_limit_k_min -14
_diffrn_reflns_limit_l_max 23
_diffrn_reflns_limit_l_min -21
_diffrn_reflns_number 6263
_diffrn_reflns_theta_full 26.98
_diffrn_reflns_theta_max 26.98
_diffrn_reflns_theta_min 2.08
_diffrn_standards_number 0
_exptl_absorpt_coefficient_mu 0.113
_exptl_absorpt_correction_T_max 0.9888
_exptl_absorpt_correction_T_min 0.9777
_exptl_absorpt_correction_type multi-scan
_exptl_absorpt_process_details '(SADABS; Sheldrick, 1996)'
_exptl_crystal_colour colourless
_exptl_crystal_density_diffrn 1.393
_exptl_crystal_density_method 'not measured'
_exptl_crystal_description block
_exptl_crystal_F_000 472
_exptl_crystal_size_max 0.20
_exptl_crystal_size_mid 0.16
_exptl_crystal_size_min 0.10
_refine_diff_density_max 0.154
_refine_diff_density_min -0.148
_refine_ls_extinction_method none
_refine_ls_goodness_of_fit_ref 0.968
_refine_ls_hydrogen_treatment mixed
_refine_ls_matrix_type full
_refine_ls_number_parameters 150
_refine_ls_number_reflns 2346
_refine_ls_number_restraints 0
_refine_ls_restrained_S_all 0.968
_refine_ls_R_factor_all 0.1373
_refine_ls_R_factor_gt 0.0561
_refine_ls_shift/su_max 0.000
_refine_ls_shift/su_mean 0.000
_refine_ls_structure_factor_coef Fsqd
_refine_ls_weighting_details 'calc w = 1/[\s^2^(Fo^2^)+(0.0695P)^2^] where P=(Fo^2^+2Fc^2^)/3'
_refine_ls_weighting_scheme calc
_refine_ls_wR_factor_gt 0.1280
_refine_ls_wR_factor_ref 0.1661
_reflns_number_gt 1086
_reflns_number_total 2346
_reflns_threshold_expression I>2\s(I)
_cod_data_source_file cv6598.cif
_cod_data_source_block I
_cod_depositor_comments
;
The following automatic conversions were performed:
'_symmetry_cell_setting' value 'Monoclinic' changed to 'monoclinic'
according to '/home/saulius/struct/CIF-dictionaries/cif_core.dic'
dictionary named 'cif_core.dic' version 2.4.1 from 2010-06-29.

Automatic conversion script
Id: cif_fix_enum 1527 2010-12-29 10:47:43Z saulius 

The following automatic conversions were performed:

'_symmetry_cell_setting' value 'Monoclinic' changed to 'monoclinic'
according to /home/saulius/struct/CIF-dictionaries/cif_core.dic
dictionary named 'cif_core.dic' version 2.4.1 from 2010-06-29.

Automatic conversion script
Id: cif_fix_values 1715 2011-07-08 13:25:40Z adriana 
;
_cod_original_sg_symbol_H-M P21/c
_cod_database_code 2207509
_cod_database_fobs_code 2207509

loop_
_symmetry_equiv_pos_as_xyz
'x, y, z'
'-x, y+1/2, -z+1/2'
'-x, -y, -z'
'x, -y-1/2, z-1/2'

loop_
_atom_site_label
_atom_site_fract_x
_atom_site_fract_y
_atom_site_fract_z
_atom_site_U_iso_or_equiv
_atom_site_adp_type
_atom_site_calc_flag
_atom_site_refinement_flags
_atom_site_occupancy
_atom_site_type_symbol
C1 0.4602(5) 0.1332(2) 0.40666(13) 0.0488(6) Uani d . 1 C
C2 0.4666(5) 0.0179(2) 0.38380(14) 0.0552(7) Uani d . 1 C
C3 0.6364(6) -0.0155(2) 0.33112(15) 0.0652(8) Uani d . 1 C
H3 0.6429 -0.0925 0.3169 0.078 Uiso calc R 1 H
C4 0.7935(6) 0.0634(3) 0.29997(15) 0.0638(8) Uani d . 1 C
H4 0.9058 0.0409 0.2645 0.077 Uiso calc R 1 H
C5 0.7827(5) 0.1769(2) 0.32212(14) 0.0560(7) Uani d . 1 C
C6 0.6214(5) 0.2120(2) 0.37442(14) 0.0544(7) Uani d . 1 C
H6 0.6195 0.2890 0.3886 0.065 Uiso calc R 1 H
C7 0.2856(5) 0.1677(2) 0.46351(14) 0.0534(7) Uani d . 1 C
C8 0.1412(6) 0.3146(3) 0.54101(17) 0.0806(10) Uani d . 1 C
H8A 0.1330 0.2574 0.5797 0.097 Uiso calc R 1 H
H8B -0.0343 0.3257 0.5181 0.097 Uiso calc R 1 H
C9 0.2444(6) 0.4249(3) 0.57238(18) 0.0836(10) Uani d . 1 C
H9A 0.2701 0.4778 0.5322 0.100 Uiso calc R 1 H
H9B 0.1135 0.4583 0.6022 0.100 Uiso calc R 1 H
C10 0.4913(7) 0.4147(3) 0.61775(19) 0.1039(12) Uani d . 1 C
H10A 0.4676 0.3638 0.6585 0.156 Uiso calc R 1 H
H10B 0.5441 0.4893 0.6361 0.156 Uiso calc R 1 H
H10C 0.6243 0.3841 0.5884 0.156 Uiso calc R 1 H
H1 0.214(8) -0.027(3) 0.4446(19) 0.138(15) Uiso d . 1 H
N1 0.9513(5) 0.2619(3) 0.28870(14) 0.0765(8) Uani d . 1 N
O1 0.3162(4) -0.06473(16) 0.41089(12) 0.0731(6) Uani d . 1 O
O2 0.1262(4) 0.10288(17) 0.48777(11) 0.0713(6) Uani d . 1 O
O3 0.3172(3) 0.27576(16) 0.48620(10) 0.0665(6) Uani d . 1 O
O4 0.9513(6) 0.3599(2) 0.31125(15) 0.1270(11) Uani d . 1 O
O5 1.0843(5) 0.2307(2) 0.23965(14) 0.1066(9) Uani d . 1 O

loop_
_atom_site_aniso_label
_atom_site_aniso_U_11
_atom_site_aniso_U_22
_atom_site_aniso_U_33
_atom_site_aniso_U_12
_atom_site_aniso_U_13
_atom_site_aniso_U_23
C1 0.0492(15) 0.0526(16) 0.0449(15) 0.0029(12) 0.0064(12) 0.0024(12)
C2 0.0563(17) 0.0551(17) 0.0542(17) 0.0019(13) 0.0054(14) 0.0036(13)
C3 0.077(2) 0.0544(17) 0.0647(18) 0.0087(15) 0.0096(17) -0.0061(14)
C4 0.0646(18) 0.078(2) 0.0508(17) 0.0124(15) 0.0150(14) -0.0005(15)
C5 0.0587(17) 0.0623(18) 0.0480(16) 0.0002(14) 0.0114(14) 0.0064(13)
C6 0.0610(18) 0.0537(16) 0.0492(16) -0.0011(13) 0.0095(14) -0.0018(12)
C7 0.0521(16) 0.0565(17) 0.0517(17) 0.0014(14) 0.0042(14) 0.0011(13)
C8 0.0678(19) 0.089(2) 0.089(2) 0.0023(18) 0.0344(18) -0.0235(19)
C9 0.081(2) 0.091(2) 0.081(2) 0.0090(19) 0.020(2) -0.0215(19)
C10 0.075(2) 0.145(3) 0.091(3) -0.003(2) 0.004(2) -0.020(2)
N1 0.0820(19) 0.086(2) 0.0645(17) -0.0041(16) 0.0285(15) 0.0091(15)
O1 0.0797(15) 0.0529(12) 0.0888(16) -0.0054(10) 0.0215(13) 0.0024(11)
O2 0.0631(12) 0.0756(13) 0.0780(14) -0.0139(11) 0.0253(10) -0.0029(11)
O3 0.0725(13) 0.0613(12) 0.0691(13) -0.0001(10) 0.0295(11) -0.0080(10)
O4 0.171(3) 0.0816(18) 0.140(2) -0.0392(18) 0.091(2) -0.0133(16)
O5 0.120(2) 0.1158(19) 0.0921(17) -0.0065(15) 0.0640(16) 0.0057(14)

loop_
_atom_type_symbol
_atom_type_description
_atom_type_scat_dispersion_real
_atom_type_scat_dispersion_imag
_atom_type_scat_source
C C 0.0033 0.0016 'International Tables Vol C Tables 4.2.6.8 and 6.1.1.4'
H H 0.0000 0.0000 'International Tables Vol C Tables 4.2.6.8 and 6.1.1.4'
N N 0.0061 0.0033 'International Tables Vol C Tables 4.2.6.8 and 6.1.1.4'
O O 0.0106 0.0060 'International Tables Vol C Tables 4.2.6.8 and 6.1.1.4'

loop_
_geom_angle_atom_site_label_1
_geom_angle_atom_site_label_2
_geom_angle_atom_site_label_3
_geom_angle
_geom_angle_publ_flag
C6 C1 C2 118.5(2) ?
C6 C1 C7 121.7(2) ?
C2 C1 C7 119.8(2) ?
O1 C2 C3 116.9(3) ?
O1 C2 C1 123.1(2) yes
C3 C2 C1 119.9(2) ?
C4 C3 C2 120.7(3) ?
C4 C3 H3 119.6 ?
C2 C3 H3 119.6 ?
C3 C4 C5 118.8(3) ?
C3 C4 H4 120.6 ?
C5 C4 H4 120.6 ?
C6 C5 C4 121.8(3) ?
C6 C5 N1 119.3(3) ?
C4 C5 N1 118.9(3) ?
C5 C6 C1 120.2(2) ?
C5 C6 H6 119.9 ?
C1 C6 H6 119.9 ?
O2 C7 O3 122.9(2) yes
O2 C7 C1 122.9(2) yes
O3 C7 C1 114.3(2) ?
O3 C8 C9 108.0(2) yes
O3 C8 H8A 110.1 ?
C9 C8 H8A 110.1 ?
O3 C8 H8B 110.1 ?
C9 C8 H8B 110.1 ?
H8A C8 H8B 108.4 ?
C10 C9 C8 114.6(3) yes
C10 C9 H9A 108.6 ?
C8 C9 H9A 108.6 ?
C10 C9 H9B 108.6 ?
C8 C9 H9B 108.6 ?
H9A C9 H9B 107.6 ?
C9 C10 H10A 109.5 ?
C9 C10 H10B 109.5 ?
H10A C10 H10B 109.5 ?
C9 C10 H10C 109.5 ?
H10A C10 H10C 109.5 ?
H10B C10 H10C 109.5 ?
O4 N1 O5 122.9(3) yes
O4 N1 C5 118.5(3) ?
O5 N1 C5 118.6(3) ?
C2 O1 H1 105(2) yes
C7 O3 C8 115.9(2) yes

loop_
_geom_bond_atom_site_label_1
_geom_bond_atom_site_label_2
_geom_bond_distance
_geom_bond_publ_flag
C1 C6 1.387(3) ?
C1 C2 1.400(3) ?
C1 C7 1.467(3) yes
C2 O1 1.343(3) yes
C2 C3 1.391(4) ?
C3 C4 1.366(4) ?
C3 H3 0.9300 ?
C4 C5 1.379(4) ?
C4 H4 0.9300 ?
C5 C6 1.362(3) ?
C5 N1 1.468(4) yes
C6 H6 0.9300 ?
C7 O2 1.214(3) yes
C7 O3 1.325(3) yes
C8 O3 1.459(3) yes
C8 C9 1.482(4) ?
C8 H8A 0.9700 ?
C8 H8B 0.9700 ?
C9 C10 1.462(4) ?
C9 H9A 0.9700 ?
C9 H9B 0.9700 ?
C10 H10A 0.9600 ?
C10 H10B 0.9600 ?
C10 H10C 0.9600 ?
N1 O4 1.208(3) yes
N1 O5 1.213(3) yes
O1 H1 0.94(4) ?

loop_
_geom_hbond_atom_site_label_D
_geom_hbond_atom_site_label_H
_geom_hbond_atom_site_label_A
_geom_hbond_site_symmetry_A
_geom_hbond_distance_DH
_geom_hbond_distance_HA
_geom_hbond_distance_DA
_geom_hbond_angle_DHA
_geom_hbond_publ_flag
O1 H1 O2 . 0.94(4) 1.77(4) 2.619(3) 149(3) yes
O1 H1 O2 3_556 0.94(4) 2.37(4) 3.045(3) 129(3) yes

loop_
_geom_torsion_atom_site_label_1
_geom_torsion_atom_site_label_2
_geom_torsion_atom_site_label_3
_geom_torsion_atom_site_label_4
_geom_torsion
_geom_torsion_publ_flag
C6 C1 C2 O1 -179.2(2) yes
C7 C1 C2 O1 0.9(4) yes
C6 C1 C2 C3 1.4(4) ?
C7 C1 C2 C3 -178.5(2) ?
O1 C2 C3 C4 179.1(2) ?
C1 C2 C3 C4 -1.5(4) ?
C2 C3 C4 C5 0.5(4) ?
C3 C4 C5 C6 0.5(4) ?
C3 C4 C5 N1 -180.0(3) ?
C4 C5 C6 C1 -0.6(4) ?
N1 C5 C6 C1 179.9(2) ?
C2 C1 C6 C5 -0.4(4) ?
C7 C1 C6 C5 179.6(2) ?
C6 C1 C7 O2 173.2(2) ?
C2 C1 C7 O2 -6.8(4) ?
C6 C1 C7 O3 -6.9(3) ?
C2 C1 C7 O3 173.1(2) ?
O3 C8 C9 C10 -68.4(4) ?
C6 C5 N1 O4 3.5(4) ?
C4 C5 N1 O4 -176.0(3) yes
C6 C5 N1 O5 -176.4(3) yes
C4 C5 N1 O5 4.0(4) ?
O2 C7 O3 C8 -2.0(4) yes
C1 C7 O3 C8 178.1(2) yes
C9 C8 O3 C7 166.7(2) ?

loop_
_cod_related_entry_id
_cod_related_entry_database
_cod_related_entry_code
1 ChemSpider 10703271
